data_7705250
loop_
_publ_author_name
'Frogley, Benjamin J.'
'Hill, Anthony F.'

_publ_section_title
;
 Carbyne decorated porphyrins.
;
_journal_issue 35
_journal_name_full 'Dalton transactions (Cambridge, England : 2003)'
_journal_page_first 12390
_journal_page_last 12400
_journal_paper_doi 10.1039/d0dt02809f
_journal_volume 49
_journal_year 2020
_chemical_formula_moiety 'C116 H114 Au4 B4 Cl4 N28 O8 W4'
_chemical_formula_sum 'C116 H114 Au4 B4 Cl4 N28 O8 W4'
_chemical_formula_weight 3736.65
_space_group_crystal_system triclinic
_space_group_IT_number 2
_space_group_name_Hall '-P 1'
_space_group_name_H-M_alt 'P -1'
_atom_sites_solution_hydrogens geom
_atom_sites_solution_primary dual
_audit_creation_date 2020-04-02
_audit_creation_method
;
Olex2 1.3
(compiled 2020.02.04 svn.rd84adfe8 for OlexSys, GUI svn.r6032)
;
_audit_update_record
;
2020-06-08 deposited with the CCDC.	2020-08-21 downloaded from the CCDC.
;
_cell_angle_alpha 86.793(6)
_cell_angle_beta 67.571(8)
_cell_angle_gamma 80.675(6)
_cell_formula_units_Z 1
_cell_length_a 15.2352(12)
_cell_length_b 15.6101(10)
_cell_length_c 16.9339(15)
_cell_measurement_reflns_used 2569
_cell_measurement_temperature 150.01(10)
_cell_measurement_theta_max 39.4570
_cell_measurement_theta_min 5.5100
_cell_volume 3673.3(5)
_computing_cell_refinement 'CrysAlisPro 1.171.40.36a (Rigaku OD, 2018)'
_computing_data_collection 'CrysAlisPro 1.171.40.36a (Rigaku OD, 2018)'
_computing_data_reduction 'CrysAlisPro 1.171.40.36a (Rigaku OD, 2018)'
_computing_molecular_graphics 'Olex2 1.3 (Dolomanov et al., 2009)'
_computing_publication_material 'Olex2 1.3 (Dolomanov et al., 2009)'
_computing_structure_refinement 'SHELXL 2018/3 (Sheldrick, 2015)'
_computing_structure_solution 'SHELXT 2014/5 (Sheldrick, 2014)'
_diffrn_ambient_environment N~2~
_diffrn_ambient_temperature 150.01(10)
_diffrn_detector 'CCD plate'
_diffrn_detector_area_resol_mean 8.1297
_diffrn_detector_type EosS2
_diffrn_measured_fraction_theta_full 0.967
_diffrn_measured_fraction_theta_max 0.967
_diffrn_measurement_details
;
List of Runs (angles in degrees, time in seconds):

  # Type    Start    End  Width  t~exp~   \w     \q     \k     \f   Frames
#--------------------------------------------------------------------------
  1  \w     14.00  74.00   1.00   90.00    --   42.11 -98.00 -93.00   60
  2  \w    -19.00  57.00   1.00   90.00    --   42.11 -38.00-150.00   76
  3  \w     14.00 114.00   1.00   90.00    --   42.11  19.00-150.00  100
  4  \w      7.00  75.00   1.00   90.00    --   42.11 -99.00   0.00   68
  5  \w     32.00  60.00   1.00   90.00    --   42.11-125.00  90.00   28
  6  \w     68.00  96.00   1.00   90.00    --   42.11-125.00  90.00   28
  7  \w    -19.00  69.00   1.00   90.00    --   42.11 -77.00 150.00   88
  8  \w     40.00  72.00   1.00   90.00    --   42.11  57.00   0.00   32
  9  \w     62.00 114.00   1.00   90.00    --   42.11  19.00  60.00   52
 10  \w     32.00  78.00   1.00   90.00    --   42.11  57.00 -30.00   46
 11  \w    -15.00  18.00   1.00   90.00    --   42.11 -77.00  60.00   33
 12  \w     30.00  68.00   1.00   90.00    --   42.11 -77.00  60.00   38
 13  \w   -110.00 -52.00   1.00   90.00    --  -42.81 -57.00  90.00   58
;
_diffrn_measurement_device 'four-circle diffractometer'
_diffrn_measurement_device_type 'SuperNova, Dual, Cu at home/near, EosS2'
_diffrn_measurement_method '\w scans'
_diffrn_orient_matrix_type 'CrysAlisPro convention (1999,Acta A55,543-557)'
_diffrn_orient_matrix_UB_11 -0.0413761000
_diffrn_orient_matrix_UB_12 0.0119392000
_diffrn_orient_matrix_UB_13 -0.0705967000
_diffrn_orient_matrix_UB_21 -0.0911553000
_diffrn_orient_matrix_UB_22 -0.0350447000
_diffrn_orient_matrix_UB_23 0.0603748000
_diffrn_orient_matrix_UB_31 -0.0472292000
_diffrn_orient_matrix_UB_32 0.0929091000
_diffrn_orient_matrix_UB_33 0.0325267000
_diffrn_radiation_monochromator mirror
_diffrn_radiation_probe x-ray
_diffrn_radiation_type 'Cu K\a'
_diffrn_radiation_wavelength 1.54184
_diffrn_reflns_av_R_equivalents 0.0641
_diffrn_reflns_av_unetI/netI 0.0864
_diffrn_reflns_Laue_measured_fraction_full 0.967
_diffrn_reflns_Laue_measured_fraction_max 0.967
_diffrn_reflns_limit_h_max 12
_diffrn_reflns_limit_h_min -12
_diffrn_reflns_limit_k_max 12
_diffrn_reflns_limit_k_min -12
_diffrn_reflns_limit_l_max 14
_diffrn_reflns_limit_l_min -13
_diffrn_reflns_number 9229
_diffrn_reflns_point_group_measured_fraction_full 0.967
_diffrn_reflns_point_group_measured_fraction_max 0.967
_diffrn_reflns_theta_full 40.220
_diffrn_reflns_theta_max 40.220
_diffrn_reflns_theta_min 3.943
_diffrn_source 'micro-focus sealed X-ray tube'
_diffrn_source_type 'SuperNova (Cu) X-ray Source'
_exptl_absorpt_coefficient_mu 14.039
_exptl_absorpt_correction_T_max 1.00000
_exptl_absorpt_correction_T_min 0.65796
_exptl_absorpt_correction_type multi-scan
_exptl_absorpt_process_details
;
CrysAlisPro 1.171.40.36a (Rigaku Oxford Diffraction, 2018)
Empirical absorption correction using spherical harmonics,
 implemented in SCALE3 ABSPACK scaling algorithm.
;
_exptl_crystal_colour orange
_exptl_crystal_colour_primary orange
_exptl_crystal_density_diffrn 1.689
_exptl_crystal_description plate
_exptl_crystal_F_000 1770
_exptl_crystal_size_max 0.147
_exptl_crystal_size_mid 0.043
_exptl_crystal_size_min 0.022
_refine_diff_density_max 1.233
_refine_diff_density_min -0.786
_refine_diff_density_rms 0.118
_refine_ls_extinction_method none
_refine_ls_goodness_of_fit_ref 1.001
_refine_ls_hydrogen_treatment constr
_refine_ls_matrix_type full
_refine_ls_number_parameters 762
_refine_ls_number_reflns 4364
_refine_ls_number_restraints 779
_refine_ls_restrained_S_all 0.925
_refine_ls_R_factor_all 0.0896
_refine_ls_R_factor_gt 0.0608
_refine_ls_shift/su_max 0.000
_refine_ls_shift/su_mean 0.000
_refine_ls_structure_factor_coef Fsqd
_refine_ls_weighting_details 'w=1/[\s^2^(Fo^2^)+(0.0916P)^2^] where P=(Fo^2^+2Fc^2^)/3'
_refine_ls_weighting_scheme calc
_refine_ls_wR_factor_gt 0.1451
_refine_ls_wR_factor_ref 0.1704
_reflns_Friedel_coverage 0.000
_reflns_number_gt 2920
_reflns_number_total 4364
_reflns_threshold_expression 'I > 2\s(I)'
_cod_data_source_file d0dt02809f2.cif
_cod_data_source_block Compound_6
_cod_depositor_comments 'Adding full bibliography for 7705247--7705250.cif.'
_cod_original_cell_volume 3673.4(5)
_cod_database_code 7705250
_shelx_shelxl_version_number 2018/3
_chemical_oxdiff_formula 'C116 H114 Au4 B4 Cl4 N28 O8 W4'
_shelx_space_group_comment
;
The symmetry employed for this shelxl refinement is uniquely defined
by the following loop, which should always be used as a source of
symmetry information in preference to the above space-group names.
They are only intended as comments.
;
_reflns_odcompleteness_completeness 97.96
_reflns_odcompleteness_iscentric 1
_reflns_odcompleteness_theta 39.93
_olex2_refinement_description
;
1. Fixed Uiso
 At 1.2 times of:
  All B(H) groups, All C(H) groups, All N(H) groups
 At 1.5 times of:
  All C(H,H,H) groups
2. Restrained distances
 B2-H2
 1.15 with sigma of 0.02
 B1-H1
 1.15 with sigma of 0.02
 C57-C56
 1.5 with sigma of 0.02
 C56-C55
 1.4 with sigma of 0.02
3. Uiso/Uaniso restraints and constraints
Uanis(C24) = Uanis(C1)
4. Rigid body (RIGU) restrains
 C34, C43, C39, C49, B2, C33, B1, C29, C10, C25, N10, C57, C52, C26, C56, C37,
 C27, C55, C1, C38, C11, C54, C024, C21, C35, C15, C45, C16, C44, O1, N14, C47,
 C20, C46, N4, W1, C14, C40, C6, N3, C3, Au2, C12, O4, N13, Au1, O2, O3, N12,
 Cl2, Cl1, N7, N9, N1, N5, C17, C13, C42, C18, C24, N6, C48, C19, C4, C9, N8,
 W2, C31, C32, C30, C51, C8, C36, C22, N11, C23, C53, C2, C28, C41, C50, C5, N2,
  C7
 with sigma for 1-2 distances of 0.004 and sigma for 1-3 distances of 0.004
5. Others
 Fixed Sof: H13(0.5) H14(0.5)
6.a Ternary CH refined with riding coordinates and stretchable bonds:
 B1(H1), B2(H2)
6.b Me refined with riding coordinates:
 C30(H30A,H30B,H30C), C52(H52A,H52B,H52C), C57(H57A,H57B,H57C)
6.c Aromatic/amide H refined with riding coordinates:
 N13(H13), N14(H14), C19(H19), C20(H20), C10(H10), C23(H23), C7(H7), C6(H6),
 C11(H11), C22(H22), C3(H3), C15(H15), C16(H16), C4(H4), C27(H27), C46(H46),
 C50(H50), C32(H32), C37(H37), C55(H55)
6.d Idealised Me refined as rotating group:
 C44(H44A,H44B,H44C), C48(H48A,H48B,H48C), C53(H53A,H53B,H53C), C35(H35A,H35B,
 H35C), C024(H02A,H02B,H02C), C34(H34A,H34B,H34C), C29(H29A,H29B,H29C),
 C25(H25A,H25B,H25C), C39(H39A,H39B,H39C)
;
_smtbx_masks_void_probe_radius 1.2
_smtbx_masks_void_truncation_radius 1.2
_ins_header
;
TITL exp_1009_scale in P-1 
REM P-1 (#2 in standard setting)
CELL 1.54184  15.235166  15.610077  16.933913  86.7925  67.5705  80.6752
ZERR    1.00   0.001173   0.000969   0.001495   0.0061   0.0077   0.0058
LATT  1
SFAC C H B N O Cl W Au
UNIT 116.00 114.00 4.00 28.00 8.00 4.00 4.00 4.00
TREF
HKLF 4
END
;
_olex2_submission_special_instructions 'No special instructions were received'
_oxdiff_exptl_absorpt_empirical_details
;
Empirical correction (ABSPACK) includes:
- Absorption correction using spherical harmonics
- Frame scaling
;
_oxdiff_exptl_absorpt_empirical_full_max 1.418
_oxdiff_exptl_absorpt_empirical_full_min 0.600

loop_
_space_group_symop_operation_xyz
'x, y, z'
'-x, -y, -z'

loop_
_atom_site_label
_atom_site_type_symbol
_atom_site_fract_x
_atom_site_fract_y
_atom_site_fract_z
_atom_site_U_iso_or_equiv
_atom_site_adp_type
_atom_site_occupancy
_atom_site_site_symmetry_order
_atom_site_calc_flag
_atom_site_refinement_flags_posn
_atom_site_refinement_flags_adp
_atom_site_refinement_flags_occupancy
_atom_site_disorder_assembly
_atom_site_disorder_group
Au2 Au 0.09227(9) 0.56915(8) 0.39177(8) 0.1135(6) Uani 1 1 d . . . . .
W2 W 0.22408(10) 0.66620(9) 0.40073(9) 0.1162(6) Uani 1 1 d . . . . .
Au1 Au 1.16294(10) 0.20008(9) 0.17324(9) 0.1338(7) Uani 1 1 d . . . . .
W1 W 1.12751(11) 0.22807(10) 0.02621(9) 0.1255(7) Uani 1 1 d . . . . .
Cl2 Cl -0.0467(5) 0.5652(5) 0.3706(5) 0.139(3) Uani 1 1 d . . . . .
Cl1 Cl 1.2668(7) 0.2078(6) 0.2400(6) 0.179(4) Uani 1 1 d . . . . .
O4 O 0.2222(16) 0.6414(13) 0.5827(14) 0.135(8) Uani 1 1 d . . . . .
N13 N 0.5366(15) 0.1036(12) 0.4274(13) 0.097(6) Uani 1 1 d . . . . .
H13 H 0.519821 0.059236 0.458819 0.116 Uiso 0.5 1 calc R U P . .
N14 N 0.3594(15) 0.0596(13) 0.5480(14) 0.108(7) Uani 1 1 d . . . . .
H14 H 0.416271 0.030790 0.525530 0.129 Uiso 0.5 1 calc R U P . .
O2 O 1.1319(15) 0.0397(15) -0.0266(14) 0.157(9) Uani 1 1 d . . . . .
C40 C 1.143(3) 0.105(2) 0.000(3) 0.178(14) Uani 1 1 d . . . . .
N9 N 0.0841(19) 0.7587(15) 0.4551(19) 0.134(8) Uani 1 1 d . . . . .
O3 O 0.4345(15) 0.5609(15) 0.3161(14) 0.163(9) Uani 1 1 d . . . . .
N3 N 1.2849(17) 0.2146(15) -0.0263(15) 0.126(7) Uani 1 1 d . . . . .
N7 N 0.2977(18) 0.7802(16) 0.3954(17) 0.131(8) Uani 1 1 d . . . . .
C9 C 0.629(2) 0.1164(19) 0.3716(17) 0.111(9) Uani 1 1 d . . . . .
N1 N 1.149(2) 0.2690(18) -0.1049(18) 0.153(8) Uani 1 1 d . . . . .
N5 N 1.132(2) 0.3608(17) 0.0460(19) 0.152(8) Uani 1 1 d . . . . .
C17 C 0.282(2) 0.0304(18) 0.6086(19) 0.097(8) Uani 1 1 d . . . . .
O1 O 0.9125(17) 0.2769(15) 0.0539(14) 0.174(9) Uani 1 1 d . . . . .
C13 C 0.380(2) 0.2023(19) 0.4725(18) 0.106(8) Uani 1 1 d . . . . .
C42 C 0.366(2) 0.605(2) 0.3461(19) 0.117(9) Uani 1 1 d . . . . .
C18 C 0.336(2) 0.288(2) 0.4572(18) 0.110(9) Uani 1 1 d . . . . .
N6 N 1.203(3) 0.412(2) -0.014(2) 0.173(9) Uani 1 1 d . . . . .
C19 C 0.279(2) 0.3045(18) 0.4094(17) 0.118(9) Uani 1 1 d . . . . .
H19 H 0.268023 0.258142 0.384091 0.142 Uiso 1 1 calc R U . . .
C20 C 0.239(2) 0.3854(19) 0.3985(19) 0.128(10) Uani 1 1 d . . . . .
H20 H 0.201710 0.392499 0.365489 0.154 Uiso 1 1 calc R U . . .
N4 N 1.327(2) 0.279(2) -0.0719(19) 0.168(11) Uani 1 1 d . . . . .
C10 C 0.629(2) 0.2022(17) 0.3309(18) 0.121(9) Uani 1 1 d . . . . .
H10 H 0.681537 0.227354 0.295013 0.145 Uiso 1 1 calc R U . . .
C8 C 0.714(2) 0.0528(18) 0.3565(19) 0.116(9) Uani 1 1 d . . . . .
C12 C 0.477(2) 0.1811(17) 0.4198(17) 0.105(8) Uani 1 1 d . . . . .
C23 C 0.347(2) 0.3608(18) 0.4922(18) 0.122(9) Uani 1 1 d . . . . .
H23 H 0.381240 0.351788 0.527651 0.147 Uiso 1 1 calc R U . . .
C7 C 0.938(2) 0.1590(17) 0.276(2) 0.124(9) Uani 1 1 d . . . . .
H7 H 0.965154 0.194828 0.299542 0.148 Uiso 1 1 calc R U . . .
C5 C 0.811(2) 0.0810(16) 0.297(2) 0.105(8) Uani 1 1 d . . . . .
C6 C 0.856(2) 0.1276(17) 0.328(2) 0.123(9) Uani 1 1 d . . . . .
H6 H 0.831375 0.139521 0.386288 0.148 Uiso 1 1 calc R U . . .
N10 N 0.086(2) 0.8377(18) 0.416(2) 0.175(9) Uani 1 1 d . . . . .
N2 N 1.217(3) 0.331(2) -0.143(2) 0.188(11) Uani 1 1 d . . . . .
C2 C 0.984(2) 0.1372(19) 0.184(2) 0.132(10) Uani 1 1 d . . . . .
C11 C 0.535(2) 0.2354(19) 0.3585(17) 0.114(9) Uani 1 1 d . . . . .
H11 H 0.510956 0.287650 0.339637 0.137 Uiso 1 1 calc R U . . .
C1 C 1.0590(18) 0.1814(16) 0.121(2) 0.110(5) Uani 1 1 d . . . . .
C44 C 0.428(2) 0.7275(19) 0.445(2) 0.166(13) Uani 1 1 d . . . . .
H44A H 0.397269 0.716301 0.505126 0.249 Uiso 1 1 calc R U . . .
H44B H 0.487544 0.748370 0.435238 0.249 Uiso 1 1 calc R U . . .
H44C H 0.441323 0.674852 0.413408 0.249 Uiso 1 1 calc R U . . .
C49 C 0.003(3) 0.755(2) 0.527(2) 0.132(10) Uani 1 1 d . . . . .
C14 C 0.328(2) 0.1488(19) 0.5281(19) 0.108(8) Uani 1 1 d . . . . .
C22 C 0.312(2) 0.4469(18) 0.481(2) 0.141(11) Uani 1 1 d . . . . .
H22 H 0.327483 0.492879 0.502548 0.169 Uiso 1 1 calc R U . . .
C41 C 1.003(3) 0.268(2) 0.040(2) 0.165(10) Uani 1 1 d . . . . .
C3 C 0.926(2) 0.0963(19) 0.161(2) 0.128(10) Uani 1 1 d . . . . .
H3 H 0.944240 0.088780 0.102254 0.153 Uiso 1 1 calc R U . . .
C15 C 0.226(2) 0.1665(19) 0.5812(19) 0.128(10) Uani 1 1 d . . . . .
H15 H 0.185177 0.218395 0.584276 0.154 Uiso 1 1 calc R U . . .
C45 C 0.365(2) 0.794(2) 0.418(2) 0.130(10) Uani 1 1 d . . . . .
C16 C 0.202(2) 0.0933(17) 0.6250(17) 0.118(10) Uani 1 1 d . . . . .
H16 H 0.140460 0.086252 0.661471 0.142 Uiso 1 1 calc R U . . .
C4 C 0.845(2) 0.0647(19) 0.211(2) 0.144(12) Uani 1 1 d . . . . .
H4 H 0.813877 0.033193 0.187596 0.172 Uiso 1 1 calc R U . . .
C27 C 1.138(4) 0.305(3) -0.229(3) 0.209(18) Uani 1 1 d . . . . .
H27 H 1.119372 0.304558 -0.275129 0.250 Uiso 1 1 calc R U . . .
B1 B 1.269(3) 0.351(3) -0.090(3) 0.154(9) Uani 1 1 d D . . . .
H1 H 1.323(4) 0.394(3) -0.134(3) 0.185 Uiso 1 1 calc DR U . . .
N8 N 0.263(2) 0.8542(17) 0.3649(18) 0.151(9) Uani 1 1 d . . . . .
C46 C 0.375(3) 0.881(2) 0.401(2) 0.148(11) Uani 1 1 d . . . . .
H46 H 0.422590 0.906623 0.406816 0.178 Uiso 1 1 calc R U . . .
C31 C 1.353(2) 0.147(2) -0.0206(18) 0.113(9) Uani 1 1 d . . . . .
C47 C 0.304(3) 0.924(2) 0.374(2) 0.159(13) Uani 1 1 d . . . . .
C48 C -0.0137(19) 0.6843(17) 0.580(2) 0.151(12) Uani 1 1 d . . . . .
H48A H 0.000331 0.632776 0.546139 0.227 Uiso 1 1 calc R U . . .
H48B H -0.079723 0.691741 0.618477 0.227 Uiso 1 1 calc R U . . .
H48C H 0.027033 0.678926 0.611958 0.227 Uiso 1 1 calc R U . . .
C28 C 1.201(3) 0.351(3) -0.222(3) 0.170(12) Uani 1 1 d . . . . .
C30 C 1.340(2) 0.0623(17) 0.0241(18) 0.177(14) Uani 1 1 d . . . . .
H30A H 1.401795 0.029332 0.015697 0.266 Uiso 1 1 calc R U . . .
H30B H 1.304022 0.072410 0.084048 0.266 Uiso 1 1 calc R U . . .
H30C H 1.305876 0.030531 0.001307 0.266 Uiso 1 1 calc R U . . .
C51 C -0.006(3) 0.888(2) 0.456(3) 0.199(16) Uani 1 1 d . . . . .
C53 C 0.277(2) 0.569(2) 0.189(2) 0.185(13) Uani 1 1 d . . . . .
H53A H 0.324770 0.547215 0.212623 0.277 Uiso 1 1 calc R U . . .
H53B H 0.302940 0.556539 0.129001 0.277 Uiso 1 1 calc R U . . .
H53C H 0.221601 0.540438 0.216654 0.277 Uiso 1 1 calc R U . . .
C36 C 1.081(4) 0.424(3) 0.108(3) 0.174(13) Uani 1 1 d . . . . .
C50 C -0.048(2) 0.831(2) 0.516(3) 0.193(15) Uani 1 1 d . . . . .
H50 H -0.112844 0.844770 0.550658 0.232 Uiso 1 1 calc R U . . .
N11 N 0.227(2) 0.708(2) 0.278(2) 0.164(9) Uani 1 1 d . . . . .
C32 C 1.446(3) 0.176(2) -0.067(2) 0.179(14) Uani 1 1 d . . . . .
H32 H 1.507671 0.149688 -0.071608 0.215 Uiso 1 1 calc R U . . .
C26 C 1.106(3) 0.261(3) -0.160(3) 0.154(11) Uani 1 1 d . . . . .
C35 C 1.000(3) 0.405(2) 0.181(2) 0.214(18) Uani 1 1 d . . . . .
H35A H 1.018441 0.396059 0.229675 0.322 Uiso 1 1 calc R U . . .
H35B H 0.979018 0.354287 0.170308 0.322 Uiso 1 1 calc R U . . .
H35C H 0.949128 0.453611 0.192425 0.322 Uiso 1 1 calc R U . . .
C54 C 0.247(3) 0.671(3) 0.205(3) 0.164(11) Uani 1 1 d . . . . .
C37 C 1.111(4) 0.502(3) 0.087(3) 0.192(14) Uani 1 1 d . . . . .
H37 H 1.081414 0.552172 0.119105 0.231 Uiso 1 1 calc R U . . .
C024 C 0.287(3) 1.0112(19) 0.343(3) 0.26(2) Uani 1 1 d . . . . .
H02A H 0.336405 1.017231 0.287482 0.387 Uiso 1 1 calc R U . . .
H02B H 0.289650 1.052475 0.381657 0.387 Uiso 1 1 calc R U . . .
H02C H 0.225601 1.021487 0.338483 0.387 Uiso 1 1 calc R U . . .
C55 C 0.234(3) 0.742(3) 0.146(3) 0.246(18) Uani 1 1 d D . . . .
H55 H 0.250400 0.734420 0.087403 0.295 Uiso 1 1 calc R U . . .
C38 C 1.193(4) 0.497(3) 0.011(4) 0.23(2) Uani 1 1 d . . . . .
C52 C -0.037(3) 0.9763(19) 0.432(3) 0.32(3) Uani 1 1 d . . . . .
H52A H 0.015108 0.995217 0.384503 0.479 Uiso 1 1 calc R U . . .
H52B H -0.090841 0.976325 0.415730 0.479 Uiso 1 1 calc R U . . .
H52C H -0.054944 1.015056 0.479410 0.479 Uiso 1 1 calc R U . . .
C34 C 1.497(3) 0.301(2) -0.168(3) 0.28(2) Uani 1 1 d . . . . .
H34A H 1.494695 0.295829 -0.223081 0.413 Uiso 1 1 calc R U . . .
H34B H 1.559004 0.274618 -0.168914 0.413 Uiso 1 1 calc R U . . .
H34C H 1.485913 0.361085 -0.152415 0.413 Uiso 1 1 calc R U . . .
C43 C 0.220(2) 0.647(2) 0.522(2) 0.120(10) Uani 1 1 d . . . . .
C29 C 1.265(3) 0.428(3) -0.268(3) 0.26(2) Uani 1 1 d . . . . .
H29A H 1.259377 0.469872 -0.225794 0.393 Uiso 1 1 calc R U . . .
H29B H 1.242795 0.456896 -0.309917 0.393 Uiso 1 1 calc R U . . .
H29C H 1.331692 0.403332 -0.295413 0.393 Uiso 1 1 calc R U . . .
B2 B 0.170(4) 0.861(3) 0.341(4) 0.176(10) Uani 1 1 d D . . . .
H2 H 0.152(4) 0.931(3) 0.318(4) 0.211 Uiso 1 1 calc DR U . . .
C57 C 0.161(4) 0.914(2) 0.164(3) 0.34(3) Uani 1 1 d D . . . .
H57A H 0.161661 0.912462 0.106996 0.517 Uiso 1 1 calc R U . . .
H57B H 0.097138 0.935703 0.202668 0.517 Uiso 1 1 calc R U . . .
H57C H 0.204265 0.952018 0.165141 0.517 Uiso 1 1 calc R U . . .
C25 C 1.036(3) 0.202(3) -0.147(2) 0.209(16) Uani 1 1 d . . . . .
H25A H 1.069210 0.145825 -0.170634 0.314 Uiso 1 1 calc R U . . .
H25B H 0.993332 0.224598 -0.175609 0.314 Uiso 1 1 calc R U . . .
H25C H 0.999443 0.196580 -0.087270 0.314 Uiso 1 1 calc R U . . .
C39 C 1.259(3) 0.550(2) -0.043(3) 0.248(19) Uani 1 1 d . . . . .
H39A H 1.314367 0.543607 -0.028154 0.372 Uiso 1 1 calc R U . . .
H39B H 1.228907 0.609161 -0.036643 0.372 Uiso 1 1 calc R U . . .
H39C H 1.278516 0.531849 -0.101647 0.372 Uiso 1 1 calc R U . . .
C33 C 1.418(3) 0.254(3) -0.100(3) 0.188(17) Uani 1 1 d . . . . .
N12 N 0.202(2) 0.797(2) 0.266(2) 0.192(10) Uani 1 1 d . . . . .
C21 C 0.2510(18) 0.4606(19) 0.4346(18) 0.107(8) Uani 1 1 d . . . . .
C24 C 0.2187(16) 0.5456(17) 0.4183(18) 0.110(5) Uani 1 1 d . . . . .
C56 C 0.193(3) 0.822(2) 0.191(3) 0.246(18) Uani 1 1 d D . . . .

loop_
_atom_site_aniso_label
_atom_site_aniso_U_11
_atom_site_aniso_U_22
_atom_site_aniso_U_33
_atom_site_aniso_U_23
_atom_site_aniso_U_13
_atom_site_aniso_U_12
Au2 0.0967(11) 0.1239(11) 0.1289(12) 0.0114(8) -0.0582(9) -0.0066(8)
W2 0.1025(12) 0.1194(12) 0.1386(14) 0.0252(9) -0.0627(10) -0.0155(9)
Au1 0.1328(13) 0.1559(13) 0.1185(12) -0.0040(9) -0.0509(10) -0.0280(10)
W1 0.1241(14) 0.1435(14) 0.1108(13) -0.0022(10) -0.0464(10) -0.0203(11)
Cl2 0.093(6) 0.170(7) 0.173(8) 0.006(6) -0.078(5) -0.008(5)
Cl1 0.169(8) 0.236(10) 0.165(8) -0.005(7) -0.098(7) -0.033(7)
O4 0.139(18) 0.132(16) 0.126(17) 0.002(14) -0.048(15) -0.007(13)
N13 0.096(14) 0.094(13) 0.091(16) -0.019(11) -0.033(12) 0.007(11)
N14 0.084(14) 0.109(15) 0.13(2) -0.009(13) -0.038(13) -0.009(12)
O2 0.118(17) 0.19(2) 0.129(18) 0.000(16) -0.018(13) -0.003(16)
C40 0.12(2) 0.15(2) 0.18(3) 0.019(15) 0.05(2) -0.045(16)
N9 0.128(15) 0.097(14) 0.20(2) 0.035(14) -0.092(13) -0.026(12)
O3 0.110(17) 0.20(2) 0.15(2) -0.037(15) -0.028(15) 0.013(14)
N3 0.123(13) 0.130(17) 0.14(2) 0.056(14) -0.064(13) -0.041(11)
N7 0.106(17) 0.120(13) 0.18(2) 0.014(14) -0.070(15) -0.015(13)
C9 0.107(14) 0.120(19) 0.08(2) -0.006(15) -0.020(15) 0.004(13)
N1 0.18(2) 0.16(2) 0.153(17) 0.000(14) -0.113(15) 0.014(15)
N5 0.19(2) 0.142(17) 0.14(2) 0.013(13) -0.093(16) -0.011(13)
C17 0.075(16) 0.070(17) 0.14(3) -0.020(14) -0.036(15) -0.003(13)
O1 0.144(16) 0.21(2) 0.16(2) -0.010(16) -0.068(17) 0.003(17)
C13 0.105(15) 0.103(16) 0.10(2) -0.009(13) -0.033(13) 0.014(13)
C42 0.100(17) 0.14(2) 0.10(2) -0.019(16) -0.020(14) -0.024(12)
C18 0.12(2) 0.108(15) 0.10(2) -0.005(14) -0.051(15) 0.008(14)
N6 0.24(3) 0.17(2) 0.16(2) 0.046(15) -0.122(16) -0.040(16)
C19 0.14(3) 0.111(15) 0.11(2) -0.001(18) -0.069(18) 0.005(17)
C20 0.12(2) 0.112(15) 0.16(3) 0.003(18) -0.07(2) -0.003(17)
N4 0.138(18) 0.18(2) 0.18(3) 0.108(18) -0.055(19) -0.058(15)
C10 0.120(16) 0.13(2) 0.11(2) 0.008(16) -0.037(18) -0.009(16)
C8 0.105(15) 0.09(2) 0.15(2) -0.032(18) -0.039(16) -0.004(12)
C12 0.117(14) 0.094(18) 0.08(2) -0.006(14) -0.029(14) 0.012(13)
C23 0.13(2) 0.111(16) 0.13(2) -0.014(17) -0.066(19) 0.015(17)
C7 0.13(2) 0.11(2) 0.150(17) -0.010(18) -0.068(16) -0.025(17)
C5 0.107(16) 0.055(18) 0.144(19) -0.036(17) -0.038(15) 0.007(13)
C6 0.14(2) 0.09(2) 0.15(2) -0.018(18) -0.057(16) -0.025(16)
N10 0.171(18) 0.107(18) 0.30(2) 0.062(17) -0.137(17) -0.057(14)
N2 0.23(3) 0.20(3) 0.16(2) 0.024(17) -0.12(2) -0.025(19)
C2 0.14(2) 0.14(2) 0.144(17) -0.019(16) -0.070(15) -0.053(17)
C11 0.118(17) 0.14(2) 0.09(2) 0.015(16) -0.049(17) -0.012(15)
C1 0.065(11) 0.108(11) 0.186(15) -0.005(9) -0.083(10) -0.008(9)
C44 0.14(3) 0.18(3) 0.22(4) 0.00(2) -0.12(3) -0.02(2)
C49 0.13(2) 0.11(2) 0.18(3) 0.005(17) -0.087(15) -0.003(17)
C14 0.117(16) 0.102(17) 0.11(2) -0.015(14) -0.046(15) -0.011(14)
C22 0.13(3) 0.108(16) 0.21(3) 0.002(19) -0.10(2) 0.001(17)
C41 0.161(17) 0.21(3) 0.16(2) -0.01(2) -0.108(17) 0.004(18)
C3 0.10(2) 0.17(3) 0.130(19) -0.002(18) -0.053(16) -0.055(17)
C15 0.114(16) 0.118(19) 0.14(3) 0.006(17) -0.045(16) 0.008(15)
C45 0.10(2) 0.15(2) 0.14(3) 0.00(2) -0.050(19) -0.021(18)
C16 0.097(15) 0.12(2) 0.11(2) -0.005(16) -0.021(15) 0.027(14)
C4 0.13(2) 0.15(3) 0.146(19) -0.04(2) -0.024(17) -0.07(2)
C27 0.27(5) 0.25(5) 0.13(3) 0.00(3) -0.11(3) -0.02(3)
B1 0.18(3) 0.16(2) 0.15(2) 0.076(17) -0.088(16) -0.053(16)
N8 0.154(19) 0.116(16) 0.20(2) 0.026(17) -0.095(18) -0.023(16)
C46 0.15(3) 0.15(2) 0.16(3) 0.00(2) -0.07(2) -0.04(2)
C31 0.125(17) 0.13(2) 0.10(2) 0.025(16) -0.066(19) -0.032(14)
C47 0.15(3) 0.132(17) 0.21(4) 0.02(2) -0.07(2) -0.036(19)
C48 0.11(2) 0.11(2) 0.20(3) 0.010(18) -0.03(2) 0.007(19)
C28 0.20(4) 0.17(3) 0.13(2) -0.01(2) -0.08(2) 0.042(19)
C30 0.21(3) 0.15(2) 0.14(3) 0.06(2) -0.05(3) -0.01(2)
C51 0.18(2) 0.07(2) 0.39(5) 0.05(2) -0.14(2) -0.043(16)
C53 0.17(3) 0.26(2) 0.14(3) 0.02(2) -0.06(2) -0.07(3)
C36 0.22(4) 0.15(2) 0.17(3) -0.001(19) -0.109(19) -0.01(2)
C50 0.105(18) 0.10(2) 0.41(5) 0.05(2) -0.131(18) -0.040(14)
N11 0.18(2) 0.19(2) 0.170(17) 0.053(15) -0.093(17) -0.095(18)
C32 0.126(16) 0.23(3) 0.17(3) 0.07(3) -0.05(2) -0.036(18)
C26 0.17(3) 0.17(3) 0.14(3) -0.01(2) -0.10(3) 0.038(18)
C35 0.27(4) 0.14(3) 0.19(3) -0.08(2) -0.04(2) -0.02(3)
C54 0.15(3) 0.25(2) 0.15(2) 0.068(17) -0.08(2) -0.11(2)
C37 0.26(4) 0.15(2) 0.22(4) 0.00(2) -0.15(2) -0.02(2)
C024 0.20(4) 0.12(2) 0.53(7) 0.09(3) -0.21(4) -0.09(3)
C55 0.35(5) 0.27(3) 0.21(2) 0.14(2) -0.17(3) -0.21(4)
C38 0.27(4) 0.14(2) 0.28(5) 0.05(2) -0.12(3) -0.03(2)
C52 0.23(4) 0.09(2) 0.72(10) 0.13(4) -0.28(5) -0.07(2)
C34 0.16(3) 0.25(4) 0.35(6) 0.13(4) -0.02(3) -0.09(3)
C43 0.10(2) 0.12(2) 0.116(17) -0.031(14) -0.032(15) 0.050(15)
C29 0.35(5) 0.26(4) 0.23(4) 0.09(3) -0.16(4) -0.06(3)
B2 0.19(2) 0.12(2) 0.27(3) 0.100(16) -0.147(17) -0.05(2)
C57 0.56(8) 0.26(3) 0.43(6) 0.25(4) -0.39(6) -0.24(4)
C25 0.16(4) 0.31(4) 0.16(3) -0.05(3) -0.07(3) -0.03(3)
C39 0.33(5) 0.21(3) 0.27(5) 0.09(3) -0.18(4) -0.11(3)
C33 0.138(18) 0.19(3) 0.22(4) 0.08(3) -0.05(3) -0.06(2)
N12 0.22(3) 0.20(2) 0.24(2) 0.099(16) -0.175(19) -0.10(2)
C21 0.067(19) 0.107(13) 0.13(2) -0.002(14) -0.028(15) 0.005(14)
C24 0.065(11) 0.108(11) 0.186(15) -0.005(9) -0.083(10) -0.008(9)
C56 0.33(5) 0.25(3) 0.30(3) 0.14(2) -0.25(4) -0.15(3)

loop_
_atom_type_symbol
_atom_type_description
_atom_type_scat_dispersion_real
_atom_type_scat_dispersion_imag
_atom_type_scat_source
C C 0.0181 0.0091 'International Tables Vol C Tables 4.2.6.8 and 6.1.1.4'
H H 0.0000 0.0000 'International Tables Vol C Tables 4.2.6.8 and 6.1.1.4'
Au Au -4.4197 7.2980 'International Tables Vol C Tables 4.2.6.8 and 6.1.1.4'
B B 0.0090 0.0039 'International Tables Vol C Tables 4.2.6.8 and 6.1.1.4'
Cl Cl 0.3639 0.7018 'International Tables Vol C Tables 4.2.6.8 and 6.1.1.4'
N N 0.0311 0.0180 'International Tables Vol C Tables 4.2.6.8 and 6.1.1.4'
O O 0.0492 0.0322 'International Tables Vol C Tables 4.2.6.8 and 6.1.1.4'
W W -5.4734 5.5774 'International Tables Vol C Tables 4.2.6.8 and 6.1.1.4'

loop_
_exptl_crystal_face_index_h
_exptl_crystal_face_index_k
_exptl_crystal_face_index_l
_exptl_crystal_face_perp_dist
-1 -10 -2 0.0215
1 10 2 0.0215
8 0 -2 0.0593
-8 0 2 0.0593
-8 1 -9 0.0112
8 -1 9 0.0112
0 -9 -4 0.0224
0 9 4 0.0224

loop_
_geom_angle_atom_site_label_1
_geom_angle_atom_site_label_2
_geom_angle_atom_site_label_3
_geom_angle
_geom_angle_site_symmetry_1
_geom_angle_site_symmetry_3
_geom_angle_publ_flag
Cl2 Au2 W2 148.3(2) . . ?
C24 Au2 W2 43.5(7) . . ?
C24 Au2 Cl2 168.1(7) . . ?
N9 W2 Au2 77.6(6) . . ?
N7 W2 Au2 160.3(7) . . ?
N7 W2 N9 86.7(9) . . ?
C42 W2 Au2 113.7(8) . . ?
C42 W2 N9 167.8(10) . . ?
C42 W2 N7 81.3(11) . . ?
C42 W2 N11 90.6(12) . . ?
N11 W2 Au2 82.3(7) . . ?
N11 W2 N9 86.4(11) . . ?
N11 W2 N7 84.9(10) . . ?
C43 W2 Au2 104.1(11) . . ?
C43 W2 N9 88.5(11) . . ?
C43 W2 N7 87.1(13) . . ?
C43 W2 C42 92.8(12) . . ?
C43 W2 N11 170.8(13) . . ?
C24 W2 Au2 49.9(7) . . ?
C24 W2 N9 117.4(9) . . ?
C24 W2 N7 149.8(9) . . ?
C24 W2 C42 74.6(11) . . ?
C24 W2 N11 112.8(12) . . ?
C24 W2 C43 76.4(13) . . ?
Cl1 Au1 W1 146.7(3) . . ?
C1 Au1 W1 39.6(9) . . ?
C1 Au1 Cl1 173.3(9) . . ?
C40 W1 Au1 94.6(14) . . ?
C40 W1 N3 86.9(13) . . ?
C40 W1 N1 93.8(15) . . ?
C40 W1 N5 171.8(13) . . ?
N3 W1 Au1 79.7(6) . . ?
N1 W1 Au1 159.1(8) . . ?
N1 W1 N3 81.6(10) . . ?
N5 W1 Au1 84.5(7) . . ?
N5 W1 N3 84.9(10) . . ?
N5 W1 N1 84.5(10) . . ?
C1 W1 Au1 51.5(8) . . ?
C1 W1 C40 74.5(13) . . ?
C1 W1 N3 124.7(9) . . ?
C1 W1 N1 149.4(11) . . ?
C1 W1 N5 110.7(12) . . ?
C1 W1 C41 75.4(13) . . ?
C41 W1 Au1 116.2(11) . . ?
C41 W1 C40 103.7(18) . . ?
C41 W1 N3 159.5(13) . . ?
C41 W1 N1 80.2(13) . . ?
C41 W1 N5 84.0(14) . . ?
C9 N13 H13 128.2 . . ?
C9 N13 C12 104(2) . . ?
C12 N13 H13 128.2 . . ?
C17 N14 H14 126.3 . . ?
C17 N14 C14 107(2) . . ?
C14 N14 H14 126.3 . . ?
O2 C40 W1 159(4) . . ?
N10 N9 W2 114(2) . . ?
N10 N9 C49 113(3) . . ?
C49 N9 W2 132(2) . . ?
N4 N3 W1 119(2) . . ?
N4 N3 C31 111(3) . . ?
C31 N3 W1 130(2) . . ?
C45 N7 W2 134(3) . . ?
C45 N7 N8 110(3) . . ?
N8 N7 W2 116(2) . . ?
N13 C9 C10 112(3) . . ?
N13 C9 C8 124(3) . . ?
C8 C9 C10 124(3) . . ?
N2 N1 W1 117(2) . . ?
C26 N1 W1 136(3) . . ?
C26 N1 N2 106(4) . . ?
N6 N5 W1 124(2) . . ?
C36 N5 W1 136(3) . . ?
C36 N5 N6 99(3) . . ?
N14 C17 C8 123(3) . 2_656 ?
N14 C17 C16 109(3) . . ?
C16 C17 C8 128(3) . 2_656 ?
C12 C13 C18 114(3) . . ?
C14 C13 C18 121(3) . . ?
C14 C13 C12 125(3) . . ?
O3 C42 W2 168(3) . . ?
C19 C18 C13 125(3) . . ?
C23 C18 C13 121(3) . . ?
C23 C18 C19 114(3) . . ?
N5 N6 B1 107(3) . . ?
C38 N6 N5 115(4) . . ?
C38 N6 B1 138(5) . . ?
C18 C19 H19 119.0 . . ?
C20 C19 C18 122(3) . . ?
C20 C19 H19 119.0 . . ?
C19 C20 H20 118.2 . . ?
C19 C20 C21 124(3) . . ?
C21 C20 H20 118.2 . . ?
N3 N4 B1 119(3) . . ?
C33 N4 N3 108(3) . . ?
C33 N4 B1 133(4) . . ?
C9 C10 H10 128.5 . . ?
C11 C10 C9 103(3) . . ?
C11 C10 H10 128.5 . . ?
C9 C8 C5 117(3) . . ?
C17 C8 C9 127(3) 2_656 . ?
C17 C8 C5 116(3) 2_656 . ?
N13 C12 C11 109(3) . . ?
C13 C12 N13 124(3) . . ?
C13 C12 C11 127(3) . . ?
C18 C23 H23 116.3 . . ?
C18 C23 C22 127(3) . . ?
C22 C23 H23 116.3 . . ?
C6 C7 H7 119.2 . . ?
C6 C7 C2 122(3) . . ?
C2 C7 H7 119.2 . . ?
C6 C5 C8 121(3) . . ?
C6 C5 C4 120(4) . . ?
C4 C5 C8 119(3) . . ?
C7 C6 H6 119.1 . . ?
C5 C6 C7 122(4) . . ?
C5 C6 H6 119.1 . . ?
N9 N10 C51 108(3) . . ?
N9 N10 B2 124(3) . . ?
C51 N10 B2 128(3) . . ?
N1 N2 B1 115(3) . . ?
C28 N2 N1 101(4) . . ?
C28 N2 B1 144(4) . . ?
C1 C2 C7 125(3) . . ?
C3 C2 C7 110(3) . . ?
C3 C2 C1 121(3) . . ?
C10 C11 C12 112(3) . . ?
C10 C11 H11 124.1 . . ?
C12 C11 H11 124.1 . . ?
W1 C1 Au1 88.9(11) . . ?
C2 C1 Au1 110(2) . . ?
C2 C1 W1 161(2) . . ?
H44A C44 H44B 109.5 . . ?
H44A C44 H44C 109.5 . . ?
H44B C44 H44C 109.5 . . ?
C45 C44 H44A 109.5 . . ?
C45 C44 H44B 109.5 . . ?
C45 C44 H44C 109.5 . . ?
N9 C49 C48 124(3) . . ?
C50 C49 N9 98(3) . . ?
C50 C49 C48 137(4) . . ?
C13 C14 N14 128(3) . . ?
C13 C14 C15 127(3) . . ?
C15 C14 N14 105(3) . . ?
C23 C22 H22 121.7 . . ?
C23 C22 C21 117(3) . . ?
C21 C22 H22 121.7 . . ?
O1 C41 W1 166(3) . . ?
C2 C3 H3 115.5 . . ?
C2 C3 C4 129(3) . . ?
C4 C3 H3 115.5 . . ?
C14 C15 H15 126.5 . . ?
C16 C15 C14 107(3) . . ?
C16 C15 H15 126.5 . . ?
N7 C45 C44 127(4) . . ?
N7 C45 C46 106(4) . . ?
C46 C45 C44 127(4) . . ?
C17 C16 H16 124.5 . . ?
C15 C16 C17 111(3) . . ?
C15 C16 H16 124.5 . . ?
C5 C4 H4 121.3 . . ?
C3 C4 C5 117(3) . . ?
C3 C4 H4 121.3 . . ?
C28 C27 H27 126.1 . . ?
C26 C27 H27 126.1 . . ?
C26 C27 C28 108(5) . . ?
N6 B1 H1 104.2 . . ?
N4 B1 N6 117(4) . . ?
N4 B1 N2 114(4) . . ?
N4 B1 H1 104.2 . . ?
N2 B1 N6 112(4) . . ?
N2 B1 H1 104.2 . . ?
N7 N8 C47 112(3) . . ?
N7 N8 B2 122(3) . . ?
C47 N8 B2 125(3) . . ?
C45 C46 H46 124.2 . . ?
C47 C46 C45 112(4) . . ?
C47 C46 H46 124.2 . . ?
N3 C31 C30 130(3) . . ?
N3 C31 C32 106(3) . . ?
C32 C31 C30 124(3) . . ?
N8 C47 C46 100(3) . . ?
N8 C47 C024 126(4) . . ?
C46 C47 C024 133(4) . . ?
C49 C48 H48A 109.5 . . ?
C49 C48 H48B 109.5 . . ?
C49 C48 H48C 109.5 . . ?
H48A C48 H48B 109.5 . . ?
H48A C48 H48C 109.5 . . ?
H48B C48 H48C 109.5 . . ?
N2 C28 C29 106(4) . . ?
C27 C28 N2 111(5) . . ?
C27 C28 C29 143(5) . . ?
C31 C30 H30A 109.5 . . ?
C31 C30 H30B 109.5 . . ?
C31 C30 H30C 109.5 . . ?
H30A C30 H30B 109.5 . . ?
H30A C30 H30C 109.5 . . ?
H30B C30 H30C 109.5 . . ?
N10 C51 C52 126(4) . . ?
C50 C51 N10 99(3) . . ?
C50 C51 C52 135(4) . . ?
H53A C53 H53B 109.5 . . ?
H53A C53 H53C 109.5 . . ?
H53B C53 H53C 109.5 . . ?
C54 C53 H53A 109.5 . . ?
C54 C53 H53B 109.5 . . ?
C54 C53 H53C 109.5 . . ?
N5 C36 C35 121(5) . . ?
C37 C36 N5 112(5) . . ?
C37 C36 C35 127(5) . . ?
C49 C50 H50 119.5 . . ?
C51 C50 C49 121(4) . . ?
C51 C50 H50 119.5 . . ?
C54 N11 W2 136(3) . . ?
C54 N11 N12 106(4) . . ?
N12 N11 W2 118(3) . . ?
C31 C32 H32 129.8 . . ?
C33 C32 C31 100(3) . . ?
C33 C32 H32 129.8 . . ?
N1 C26 C25 124(4) . . ?
C27 C26 N1 114(5) . . ?
C27 C26 C25 122(5) . . ?
C36 C35 H35A 109.5 . . ?
C36 C35 H35B 109.5 . . ?
C36 C35 H35C 109.5 . . ?
H35A C35 H35B 109.5 . . ?
H35A C35 H35C 109.5 . . ?
H35B C35 H35C 109.5 . . ?
N11 C54 C53 124(4) . . ?
N11 C54 C55 106(4) . . ?
C55 C54 C53 130(4) . . ?
C36 C37 H37 124.1 . . ?
C36 C37 C38 112(5) . . ?
C38 C37 H37 124.1 . . ?
C47 C024 H02A 109.5 . . ?
C47 C024 H02B 109.5 . . ?
C47 C024 H02C 109.5 . . ?
H02A C024 H02B 109.5 . . ?
H02A C024 H02C 109.5 . . ?
H02B C024 H02C 109.5 . . ?
C54 C55 H55 124.7 . . ?
C56 C55 C54 111(4) . . ?
C56 C55 H55 124.7 . . ?
N6 C38 C37 101(5) . . ?
N6 C38 C39 118(6) . . ?
C39 C38 C37 141(6) . . ?
C51 C52 H52A 109.5 . . ?
C51 C52 H52B 109.5 . . ?
C51 C52 H52C 109.5 . . ?
H52A C52 H52B 109.5 . . ?
H52A C52 H52C 109.5 . . ?
H52B C52 H52C 109.5 . . ?
H34A C34 H34B 109.5 . . ?
H34A C34 H34C 109.5 . . ?
H34B C34 H34C 109.5 . . ?
C33 C34 H34A 109.5 . . ?
C33 C34 H34B 109.5 . . ?
C33 C34 H34C 109.5 . . ?
O4 C43 W2 175(4) . . ?
C28 C29 H29A 109.5 . . ?
C28 C29 H29B 109.5 . . ?
C28 C29 H29C 109.5 . . ?
H29A C29 H29B 109.5 . . ?
H29A C29 H29C 109.5 . . ?
H29B C29 H29C 109.5 . . ?
N10 B2 N8 111(4) . . ?
N10 B2 H2 110.1 . . ?
N10 B2 N12 112(4) . . ?
N8 B2 H2 110.1 . . ?
N12 B2 N8 104(4) . . ?
N12 B2 H2 110.1 . . ?
H57A C57 H57B 109.5 . . ?
H57A C57 H57C 109.5 . . ?
H57B C57 H57C 109.5 . . ?
C56 C57 H57A 109.5 . . ?
C56 C57 H57B 109.5 . . ?
C56 C57 H57C 109.5 . . ?
C26 C25 H25A 109.5 . . ?
C26 C25 H25B 109.5 . . ?
C26 C25 H25C 109.5 . . ?
H25A C25 H25B 109.5 . . ?
H25A C25 H25C 109.5 . . ?
H25B C25 H25C 109.5 . . ?
C38 C39 H39A 109.5 . . ?
C38 C39 H39B 109.5 . . ?
C38 C39 H39C 109.5 . . ?
H39A C39 H39B 109.5 . . ?
H39A C39 H39C 109.5 . . ?
H39B C39 H39C 109.5 . . ?
N4 C33 C32 115(4) . . ?
N4 C33 C34 127(4) . . ?
C32 C33 C34 118(4) . . ?
N11 N12 B2 120(3) . . ?
C56 N12 N11 118(4) . . ?
C56 N12 B2 121(4) . . ?
C22 C21 C20 116(3) . . ?
C24 C21 C20 125(3) . . ?
C24 C21 C22 118(3) . . ?
W2 C24 Au2 86.6(10) . . ?
C21 C24 Au2 117.7(19) . . ?
C21 C24 W2 156(2) . . ?
C55 C56 C57 133(5) . . ?
N12 C56 C55 98(4) . . ?
N12 C56 C57 128(4) . . ?

loop_
_geom_bond_atom_site_label_1
_geom_bond_atom_site_label_2
_geom_bond_distance
_geom_bond_site_symmetry_2
_geom_bond_publ_flag
Au2 W2 2.7560(19) . ?
Au2 Cl2 2.288(7) . ?
Au2 C24 2.11(2) . ?
W2 N9 2.27(3) . ?
W2 N7 2.23(3) . ?
W2 C42 2.09(3) . ?
W2 N11 2.14(3) . ?
W2 C43 2.04(3) . ?
W2 C24 1.90(3) . ?
Au1 W1 2.740(2) . ?
Au1 Cl1 2.288(9) . ?
Au1 C1 2.15(2) . ?
W1 C40 1.95(4) . ?
W1 N3 2.19(2) . ?
W1 N1 2.19(3) . ?
W1 N5 2.14(3) . ?
W1 C1 1.75(3) . ?
W1 C41 1.83(4) . ?
O4 C43 1.03(3) . ?
N13 H13 0.8600 . ?
N13 C9 1.40(3) . ?
N13 C12 1.42(3) . ?
N14 H14 0.8600 . ?
N14 C17 1.36(3) . ?
N14 C14 1.46(3) . ?
O2 C40 1.20(4) . ?
N9 N10 1.37(3) . ?
N9 C49 1.37(3) . ?
O3 C42 1.10(3) . ?
N3 N4 1.32(3) . ?
N3 C31 1.38(3) . ?
N7 C45 1.27(3) . ?
N7 N8 1.35(3) . ?
C9 C10 1.47(3) . ?
C9 C8 1.44(3) . ?
N1 N2 1.47(4) . ?
N1 C26 1.34(4) . ?
N5 N6 1.48(3) . ?
N5 C36 1.39(4) . ?
C17 C8 1.40(3) 2_656 ?
C17 C16 1.38(3) . ?
O1 C41 1.29(4) . ?
C13 C18 1.46(3) . ?
C13 C12 1.40(3) . ?
C13 C14 1.33(3) . ?
C18 C19 1.38(3) . ?
C18 C23 1.37(3) . ?
N6 B1 1.56(5) . ?
N6 C38 1.37(5) . ?
C19 H19 0.9300 . ?
C19 C20 1.35(3) . ?
C20 H20 0.9300 . ?
C20 C21 1.42(3) . ?
N4 B1 1.42(4) . ?
N4 C33 1.28(4) . ?
C10 H10 0.9300 . ?
C10 C11 1.35(3) . ?
C8 C5 1.56(4) . ?
C12 C11 1.42(3) . ?
C23 H23 0.9300 . ?
C23 C22 1.39(3) . ?
C7 H7 0.9300 . ?
C7 C6 1.37(3) . ?
C7 C2 1.48(4) . ?
C5 C6 1.32(3) . ?
C5 C4 1.38(4) . ?
C6 H6 0.9300 . ?
N10 C51 1.42(4) . ?
N10 B2 1.51(5) . ?
N2 B1 1.49(5) . ?
N2 C28 1.44(4) . ?
C2 C1 1.47(4) . ?
C2 C3 1.35(3) . ?
C11 H11 0.9300 . ?
C44 H44A 0.9600 . ?
C44 H44B 0.9600 . ?
C44 H44C 0.9600 . ?
C44 C45 1.47(4) . ?
C49 C48 1.38(4) . ?
C49 C50 1.35(3) . ?
C14 C15 1.46(3) . ?
C22 H22 0.9300 . ?
C22 C21 1.41(3) . ?
C3 H3 0.9300 . ?
C3 C4 1.35(3) . ?
C15 H15 0.9300 . ?
C15 C16 1.35(3) . ?
C45 C46 1.39(4) . ?
C16 H16 0.9300 . ?
C4 H4 0.9300 . ?
C27 H27 0.9300 . ?
C27 C28 1.34(5) . ?
C27 C26 1.28(5) . ?
B1 H1 1.15(2) . ?
N8 C47 1.38(4) . ?
N8 B2 1.60(5) . ?
C46 H46 0.9300 . ?
C46 C47 1.39(4) . ?
C31 C30 1.49(3) . ?
C31 C32 1.48(4) . ?
C47 C024 1.45(4) . ?
C48 H48A 0.9600 . ?
C48 H48B 0.9600 . ?
C48 H48C 0.9600 . ?
C28 C29 1.65(5) . ?
C30 H30A 0.9600 . ?
C30 H30B 0.9600 . ?
C30 H30C 0.9600 . ?
C51 C50 1.35(4) . ?
C51 C52 1.47(4) . ?
C53 H53A 0.9600 . ?
C53 H53B 0.9600 . ?
C53 H53C 0.9600 . ?
C53 C54 1.60(5) . ?
C36 C35 1.42(5) . ?
C36 C37 1.35(5) . ?
C50 H50 0.9300 . ?
N11 C54 1.30(4) . ?
N11 N12 1.39(4) . ?
C32 H32 0.9300 . ?
C32 C33 1.39(4) . ?
C26 C25 1.48(5) . ?
C35 H35A 0.9600 . ?
C35 H35B 0.9600 . ?
C35 H35C 0.9600 . ?
C54 C55 1.49(5) . ?
C37 H37 0.9300 . ?
C37 C38 1.41(6) . ?
C024 H02A 0.9600 . ?
C024 H02B 0.9600 . ?
C024 H02C 0.9600 . ?
C55 H55 0.9300 . ?
C55 C56 1.42(2) . ?
C38 C39 1.41(5) . ?
C52 H52A 0.9600 . ?
C52 H52B 0.9600 . ?
C52 H52C 0.9600 . ?
C34 H34A 0.9600 . ?
C34 H34B 0.9600 . ?
C34 H34C 0.9600 . ?
C34 C33 1.56(4) . ?
C29 H29A 0.9600 . ?
C29 H29B 0.9600 . ?
C29 H29C 0.9600 . ?
B2 H2 1.15(2) . ?
B2 N12 1.55(5) . ?
C57 H57A 0.9600 . ?
C57 H57B 0.9600 . ?
C57 H57C 0.9600 . ?
C57 C56 1.55(2) . ?
C25 H25A 0.9600 . ?
C25 H25B 0.9600 . ?
C25 H25C 0.9600 . ?
C39 H39A 0.9600 . ?
C39 H39B 0.9600 . ?
C39 H39C 0.9600 . ?
N12 C56 1.36(4) . ?
C21 C24 1.39(3) . ?

loop_
_geom_torsion_atom_site_label_1
_geom_torsion_atom_site_label_2
_geom_torsion_atom_site_label_3
_geom_torsion_atom_site_label_4
_geom_torsion
_geom_torsion_site_symmetry_1
_geom_torsion_site_symmetry_2
_geom_torsion_site_symmetry_3
_geom_torsion_site_symmetry_4
_geom_torsion_publ_flag
Au2 W2 C24 C21 176(6) . . . . ?
W2 N9 N10 C51 180(2) . . . . ?
W2 N9 N10 B2 3(5) . . . . ?
W2 N9 C49 C48 -7(5) . . . . ?
W2 N9 C49 C50 -180(2) . . . . ?
W2 N7 C45 C44 10(6) . . . . ?
W2 N7 C45 C46 -177(2) . . . . ?
W2 N7 N8 C47 172(2) . . . . ?
W2 N7 N8 B2 4(4) . . . . ?
W2 N11 C54 C53 2(6) . . . . ?
W2 N11 C54 C55 -179(3) . . . . ?
W2 N11 N12 B2 -2(4) . . . . ?
W2 N11 N12 C56 -173(3) . . . . ?
Au1 W1 C1 C2 -173(7) . . . . ?
Au1 W1 C41 O1 -78(13) . . . . ?
W1 N3 N4 B1 -4(4) . . . . ?
W1 N3 N4 C33 -176(3) . . . . ?
W1 N3 C31 C30 -1(5) . . . . ?
W1 N3 C31 C32 -179(2) . . . . ?
W1 N1 N2 B1 5(4) . . . . ?
W1 N1 N2 C28 -172(2) . . . . ?
W1 N1 C26 C27 173(3) . . . . ?
W1 N1 C26 C25 -13(6) . . . . ?
W1 N5 N6 B1 0(4) . . . . ?
W1 N5 N6 C38 179(3) . . . . ?
W1 N5 C36 C35 -2(6) . . . . ?
W1 N5 C36 C37 -177(3) . . . . ?
N13 C9 C10 C11 -5(3) . . . . ?
N13 C9 C8 C17 2(5) . . . 2_656 ?
N13 C9 C8 C5 -176(3) . . . . ?
N13 C12 C11 C10 -5(4) . . . . ?
N14 C17 C16 C15 -4(4) . . . . ?
N14 C14 C15 C16 -1(3) . . . . ?
C40 W1 C1 Au1 109.0(16) . . . . ?
C40 W1 C1 C2 -64(7) . . . . ?
C40 W1 C41 O1 25(13) . . . . ?
N9 W2 C24 Au2 41.2(13) . . . . ?
N9 W2 C24 C21 -142(5) . . . . ?
N9 N10 C51 C50 2(4) . . . . ?
N9 N10 C51 C52 -178(4) . . . . ?
N9 N10 B2 N8 -60(5) . . . . ?
N9 N10 B2 N12 55(5) . . . . ?
N9 C49 C50 C51 -10(5) . . . . ?
N3 W1 C1 Au1 34.0(14) . . . . ?
N3 W1 C1 C2 -139(6) . . . . ?
N3 W1 C41 O1 144(11) . . . . ?
N3 N4 B1 N6 70(5) . . . . ?
N3 N4 B1 N2 -63(5) . . . . ?
N3 N4 C33 C32 -9(6) . . . . ?
N3 N4 C33 C34 171(4) . . . . ?
N3 C31 C32 C33 -6(4) . . . . ?
N7 W2 C24 Au2 -179.2(15) . . . . ?
N7 W2 C24 C21 -3(7) . . . . ?
N7 C45 C46 C47 6(4) . . . . ?
N7 N8 C47 C46 8(4) . . . . ?
N7 N8 C47 C024 176(3) . . . . ?
N7 N8 B2 N10 56(5) . . . . ?
N7 N8 B2 N12 -64(5) . . . . ?
C9 N13 C12 C13 -171(3) . . . . ?
C9 N13 C12 C11 2(3) . . . . ?
C9 C10 C11 C12 6(3) . . . . ?
C9 C8 C5 C6 82(4) . . . . ?
C9 C8 C5 C4 -91(3) . . . . ?
N1 W1 C1 Au1 179.7(15) . . . . ?
N1 W1 C1 C2 6(8) . . . . ?
N1 W1 C41 O1 116(13) . . . . ?
N1 N2 B1 N6 -74(4) . . . . ?
N1 N2 B1 N4 61(5) . . . . ?
N1 N2 C28 C27 -3(5) . . . . ?
N1 N2 C28 C29 174(3) . . . . ?
N5 W1 C1 Au1 -64.3(11) . . . . ?
N5 W1 C1 C2 122(7) . . . . ?
N5 W1 C41 O1 -158(13) . . . . ?
N5 N6 B1 N4 -65(4) . . . . ?
N5 N6 B1 N2 69(4) . . . . ?
N5 N6 C38 C37 -2(5) . . . . ?
N5 N6 C38 C39 180(4) . . . . ?
N5 C36 C37 C38 -5(6) . . . . ?
C17 N14 C14 C13 180(3) . . . . ?
C17 N14 C14 C15 -1(3) . . . . ?
C17 C8 C5 C6 -96(3) 2_656 . . . ?
C17 C8 C5 C4 91(3) 2_656 . . . ?
C13 C18 C19 C20 179(3) . . . . ?
C13 C18 C23 C22 177(3) . . . . ?
C13 C12 C11 C10 168(3) . . . . ?
C13 C14 C15 C16 178(3) . . . . ?
C42 W2 C24 Au2 -141.0(13) . . . . ?
C42 W2 C24 C21 35(6) . . . . ?
C18 C13 C12 N13 176(2) . . . . ?
C18 C13 C12 C11 4(4) . . . . ?
C18 C13 C14 N14 177(3) . . . . ?
C18 C13 C14 C15 -2(5) . . . . ?
C18 C19 C20 C21 0(5) . . . . ?
C18 C23 C22 C21 6(5) . . . . ?
N6 N5 C36 C35 178(4) . . . . ?
N6 N5 C36 C37 4(4) . . . . ?
C19 C18 C23 C22 -4(5) . . . . ?
C19 C20 C21 C22 3(4) . . . . ?
C19 C20 C21 C24 174(3) . . . . ?
C20 C21 C24 Au2 32(4) . . . . ?
C20 C21 C24 W2 -144(5) . . . . ?
N4 N3 C31 C30 180(3) . . . . ?
N4 N3 C31 C32 2(4) . . . . ?
C10 C9 C8 C17 -178(3) . . . 2_656 ?
C10 C9 C8 C5 4(4) . . . . ?
C8 C9 C10 C11 175(3) . . . . ?
C8 C17 C16 C15 178(3) 2_656 . . . ?
C8 C5 C6 C7 -175(2) . . . . ?
C8 C5 C4 C3 175(3) . . . . ?
C12 N13 C9 C10 2(3) . . . . ?
C12 N13 C9 C8 -179(3) . . . . ?
C12 C13 C18 C19 100(4) . . . . ?
C12 C13 C18 C23 -82(4) . . . . ?
C12 C13 C14 N14 2(5) . . . . ?
C12 C13 C14 C15 -177(3) . . . . ?
C23 C18 C19 C20 1(4) . . . . ?
C23 C22 C21 C20 -5(4) . . . . ?
C23 C22 C21 C24 -177(3) . . . . ?
C7 C2 C1 Au1 44(4) . . . . ?
C7 C2 C1 W1 -143(6) . . . . ?
C7 C2 C3 C4 -10(5) . . . . ?
C6 C7 C2 C1 167(3) . . . . ?
C6 C7 C2 C3 9(4) . . . . ?
C6 C5 C4 C3 2(5) . . . . ?
N10 N9 C49 C48 -177(3) . . . . ?
N10 N9 C49 C50 11(4) . . . . ?
N10 C51 C50 C49 5(5) . . . . ?
N10 B2 N12 N11 -57(5) . . . . ?
N10 B2 N12 C56 114(4) . . . . ?
N2 N1 C26 C27 2(5) . . . . ?
N2 N1 C26 C25 177(3) . . . . ?
C2 C7 C6 C5 -4(5) . . . . ?
C2 C3 C4 C5 5(5) . . . . ?
C1 W1 C41 O1 -45(12) . . . . ?
C1 C2 C3 C4 -169(3) . . . . ?
C44 C45 C46 C47 178(3) . . . . ?
C49 N9 N10 C51 -9(4) . . . . ?
C49 N9 N10 B2 174(4) . . . . ?
C14 N14 C17 C8 -179(2) . . . 2_656 ?
C14 N14 C17 C16 3(3) . . . . ?
C14 C13 C18 C19 -76(4) . . . . ?
C14 C13 C18 C23 103(4) . . . . ?
C14 C13 C12 N13 -9(5) . . . . ?
C14 C13 C12 C11 179(3) . . . . ?
C14 C15 C16 C17 3(4) . . . . ?
C22 C21 C24 Au2 -158(2) . . . . ?
C22 C21 C24 W2 26(7) . . . . ?
C41 W1 C1 Au1 -142.0(15) . . . . ?
C41 W1 C1 C2 45(7) . . . . ?
C3 C2 C1 Au1 -161(2) . . . . ?
C3 C2 C1 W1 12(9) . . . . ?
C45 N7 N8 C47 -6(4) . . . . ?
C45 N7 N8 B2 -173(4) . . . . ?
C45 C46 C47 N8 -8(4) . . . . ?
C45 C46 C47 C024 -174(4) . . . . ?
C4 C5 C6 C7 -2(5) . . . . ?
B1 N6 C38 C37 176(4) . . . . ?
B1 N6 C38 C39 -2(8) . . . . ?
B1 N4 C33 C32 -179(4) . . . . ?
B1 N4 C33 C34 1(9) . . . . ?
B1 N2 C28 C27 -179(6) . . . . ?
B1 N2 C28 C29 -2(7) . . . . ?
N8 N7 C45 C44 -173(3) . . . . ?
N8 N7 C45 C46 0(4) . . . . ?
N8 B2 N12 N11 62(4) . . . . ?
N8 B2 N12 C56 -127(4) . . . . ?
C31 N3 N4 B1 175(4) . . . . ?
C31 N3 N4 C33 4(4) . . . . ?
C31 C32 C33 N4 10(6) . . . . ?
C31 C32 C33 C34 -170(4) . . . . ?
C47 N8 B2 N10 -110(4) . . . . ?
C47 N8 B2 N12 130(4) . . . . ?
C48 C49 C50 C51 179(4) . . . . ?
C28 N2 B1 N6 102(6) . . . . ?
C28 N2 B1 N4 -123(5) . . . . ?
C28 C27 C26 N1 -4(6) . . . . ?
C28 C27 C26 C25 -179(4) . . . . ?
C30 C31 C32 C33 176(3) . . . . ?
C51 N10 B2 N8 124(4) . . . . ?
C51 N10 B2 N12 -121(4) . . . . ?
C53 C54 C55 C56 171(4) . . . . ?
C36 N5 N6 B1 -180(3) . . . . ?
C36 N5 N6 C38 -1(4) . . . . ?
C36 C37 C38 N6 4(6) . . . . ?
C36 C37 C38 C39 -178(6) . . . . ?
N11 W2 C24 Au2 -57.0(13) . . . . ?
N11 W2 C24 C21 119(6) . . . . ?
N11 C54 C55 C56 -7(5) . . . . ?
N11 N12 C56 C55 -11(5) . . . . ?
N11 N12 C56 C57 176(4) . . . . ?
C26 N1 N2 B1 178(3) . . . . ?
C26 N1 N2 C28 0(4) . . . . ?
C26 C27 C28 N2 4(6) . . . . ?
C26 C27 C28 C29 -171(5) . . . . ?
C35 C36 C37 C38 -180(5) . . . . ?
C54 N11 N12 B2 179(4) . . . . ?
C54 N11 N12 C56 8(5) . . . . ?
C54 C55 C56 C57 -178(4) . . . . ?
C54 C55 C56 N12 10(5) . . . . ?
C38 N6 B1 N4 117(5) . . . . ?
C38 N6 B1 N2 -109(6) . . . . ?
C52 C51 C50 C49 -175(4) . . . . ?
C43 W2 C24 Au2 122.2(13) . . . . ?
C43 W2 C24 C21 -61(6) . . . . ?
B2 N10 C51 C50 179(4) . . . . ?
B2 N10 C51 C52 -1(7) . . . . ?
B2 N8 C47 C46 176(4) . . . . ?
B2 N8 C47 C024 -17(6) . . . . ?
B2 N12 C56 C55 178(4) . . . . ?
B2 N12 C56 C57 5(7) . . . . ?
C33 N4 B1 N6 -122(6) . . . . ?
C33 N4 B1 N2 105(6) . . . . ?
N12 N11 C54 C53 -178(3) . . . . ?
N12 N11 C54 C55 0(4) . . . . ?

loop_
_exptl_oxdiff_crystal_face_indexfrac_h
_exptl_oxdiff_crystal_face_indexfrac_k
_exptl_oxdiff_crystal_face_indexfrac_l
_exptl_oxdiff_crystal_face_x
_exptl_oxdiff_crystal_face_y
_exptl_oxdiff_crystal_face_z
-1.1352 -9.9747 -2.1444 0.0793 0.3236 -0.9429
1.1352 9.9747 2.1444 -0.0793 -0.3236 0.9429
8.3134 0.2854 -1.8564 -0.2095 -0.8799 -0.4265
-8.3134 -0.2854 1.8564 0.2095 0.8799 0.4265
-8.1274 0.8191 -8.8138 0.9683 0.1800 0.1733
8.1274 -0.8191 8.8138 -0.9683 -0.1800 -0.1733
0.3466 -8.9787 -4.1290 0.1700 0.0338 -0.9849
-0.3466 8.9787 4.1290 -0.1700 -0.0338 0.9849

loop_
_smtbx_masks_void_nr
_smtbx_masks_void_average_x
_smtbx_masks_void_average_y
_smtbx_masks_void_average_z
_smtbx_masks_void_volume
_smtbx_masks_void_count_electrons
_smtbx_masks_void_content
1 0.002 0.241 0.680 12.3 0.9 ?
2 -0.002 0.759 0.320 12.3 0.0 ?
3 0.500 0.500 -0.902 794.1 71.1 ?
